data_7034388
loop_
_publ_author_name
'Zhou, Jian'
'Zhao, Rong-Qing'
'Yang, Tao'
'Liu, Xing'
'Xiao, Hong-Ping'
'Zou, Hua-Hong'
'Tan, Xiao-Feng'

_publ_section_title
;
 A series of new lanthanoid thioarsenates: insights into the influence of
 lanthanide contraction on the formation of new lanthanoid thioarsenates.
;
_journal_issue 16
_journal_name_full 'Dalton transactions (Cambridge, England : 2003)'
_journal_page_first 7203
_journal_page_last 7212
_journal_paper_doi 10.1039/c4dt03912b
_journal_volume 44
_journal_year 2015
_chemical_formula_moiety 'C8 H26 As N6 S4 Tm'
_chemical_formula_sum 'C8 H26 As N6 S4 Tm'
_chemical_formula_weight 578.44
_chemical_name_systematic
; 
 ? 
;
_space_group_IT_number 14
_symmetry_cell_setting monoclinic
_symmetry_space_group_name_Hall '-P 2ybc'
_symmetry_space_group_name_H-M 'P 1 21/c 1'
_atom_sites_solution_hydrogens geom
_atom_sites_solution_primary direct
_atom_sites_solution_secondary difmap
_audit_creation_method SHELXL-97
_audit_update_record
;
2014-11-10 deposited with the CCDC.
2015-03-09 downloaded from the CCDC.
;
_cell_angle_alpha 90.00
_cell_angle_beta 97.6090(10)
_cell_angle_gamma 90.00
_cell_formula_units_Z 4
_cell_length_a 9.5588(6)
_cell_length_b 13.0353(8)
_cell_length_c 14.4749(8)
_cell_measurement_temperature 296(2)
_cell_volume 1787.72(19)
_computing_structure_refinement 'SHELXL-97 (Sheldrick, 1997)'
_computing_structure_solution 'SHELXS-97 (Sheldrick, 1990)'
_diffrn_ambient_temperature 296(2)
_diffrn_detector_area_resol_mean 7.31
_diffrn_measured_fraction_theta_full 0.978
_diffrn_measured_fraction_theta_max 0.978
_diffrn_measurement_device_type 'Rigaku Mercury'
_diffrn_measurement_method \w
_diffrn_radiation_monochromator graphite
_diffrn_radiation_source 'fine-focus sealed tube'
_diffrn_radiation_type MoK\a
_diffrn_radiation_wavelength 0.71073
_diffrn_reflns_av_R_equivalents 0.0337
_diffrn_reflns_av_sigmaI/netI 0.0288
_diffrn_reflns_limit_h_max 11
_diffrn_reflns_limit_h_min -11
_diffrn_reflns_limit_k_max 12
_diffrn_reflns_limit_k_min -15
_diffrn_reflns_limit_l_max 17
_diffrn_reflns_limit_l_min -17
_diffrn_reflns_number 12751
_diffrn_reflns_theta_full 25.10
_diffrn_reflns_theta_max 25.10
_diffrn_reflns_theta_min 2.15
_exptl_absorpt_coefficient_mu 7.266
_exptl_absorpt_correction_T_max 0.3549
_exptl_absorpt_correction_T_min 0.2446
_exptl_absorpt_correction_type multi-scan
_exptl_absorpt_process_details 'Jacobson, R. (1998) Private communication'
_exptl_crystal_colour yellow
_exptl_crystal_density_diffrn 2.149
_exptl_crystal_density_method 'not measured'
_exptl_crystal_description block
_exptl_crystal_F_000 1128
_exptl_crystal_size_max 0.12
_exptl_crystal_size_mid 0.11
_exptl_crystal_size_min 0.08
_refine_diff_density_max 0.771
_refine_diff_density_min -0.552
_refine_diff_density_rms 0.111
_refine_ls_extinction_coef 0.00029(7)
_refine_ls_extinction_expression Fc^*^=kFc[1+0.001xFc^2^\l^3^/sin(2\q)]^-1/4^
_refine_ls_extinction_method SHELXL
_refine_ls_goodness_of_fit_ref 1.048
_refine_ls_hydrogen_treatment constr
_refine_ls_matrix_type full
_refine_ls_number_parameters 182
_refine_ls_number_reflns 3110
_refine_ls_number_restraints 0
_refine_ls_restrained_S_all 1.048
_refine_ls_R_factor_all 0.0220
_refine_ls_R_factor_gt 0.0192
_refine_ls_shift/su_max 0.001
_refine_ls_shift/su_mean 0.000
_refine_ls_structure_factor_coef Fsqd
_refine_ls_weighting_details 'calc w=1/[\s^2^(Fo^2^)+(0.0176P)^2^+1.6259P] where P=(Fo^2^+2Fc^2^)/3'
_refine_ls_weighting_scheme calc
_refine_ls_wR_factor_gt 0.0440
_refine_ls_wR_factor_ref 0.0458
_reflns_number_gt 2844
_reflns_number_total 3110
_reflns_threshold_expression >2sigma(I)
_cod_data_source_file c4dt03912b2.cif
_cod_data_source_block 1
_cod_depositor_comments 'Adding full bibliography for 7034378--7034388.cif.'
_cod_original_sg_symbol_Hall '-P 2ybc '
_cod_original_sg_symbol_H-M 'P 21/c'
_cod_database_code 7034388

loop_
_symmetry_equiv_pos_as_xyz
'x, y, z'
'-x, y+1/2, -z+1/2'
'-x, -y, -z'
'x, -y-1/2, z-1/2'

loop_
_atom_site_label
_atom_site_type_symbol
_atom_site_fract_x
_atom_site_fract_y
_atom_site_fract_z
_atom_site_U_iso_or_equiv
_atom_site_adp_type
_atom_site_occupancy
_atom_site_symmetry_multiplicity
_atom_site_calc_flag
_atom_site_refinement_flags
Tm1 Tm 0.336295(15) 0.017450(11) 0.216243(9) 0.00855(7) Uani 1 1 d .
As1 As 0.71309(4) -0.01597(3) 0.24103(2) 0.01075(9) Uani 1 1 d .
S1 S 0.58975(9) 0.11576(6) 0.18566(5) 0.01274(18) Uani 1 1 d .
S2 S 0.55551(9) -0.10116(6) 0.30638(6) 0.01361(18) Uani 1 1 d .
S3 S 0.77295(9) -0.10497(6) 0.12651(6) 0.01462(19) Uani 1 1 d .
S4 S 0.88351(10) 0.02705(7) 0.34220(6) 0.0190(2) Uani 1 1 d .
N1 N 0.3653(3) -0.0585(2) 0.06452(18) 0.0149(6) Uani 1 1 d .
H1A H 0.3121 -0.0226 0.0198 0.018 Uiso 1 1 calc R
H1B H 0.4560 -0.0510 0.0553 0.018 Uiso 1 1 calc R
N2 N 0.2499(3) -0.1625(2) 0.20419(17) 0.0107(6) Uani 1 1 d .
H2C H 0.3275 -0.2009 0.2241 0.013 Uiso 1 1 calc R
N3 N 0.2257(3) -0.0344(2) 0.35487(18) 0.0117(6) Uani 1 1 d .
H3C H 0.1372 -0.0073 0.3458 0.014 Uiso 1 1 calc R
N4 N 0.3669(3) 0.1492(2) 0.34010(18) 0.0163(6) Uani 1 1 d .
H4A H 0.4600 0.1586 0.3571 0.020 Uiso 1 1 calc R
H4B H 0.3316 0.2087 0.3155 0.020 Uiso 1 1 calc R
N5 N 0.0799(3) 0.0413(2) 0.16725(19) 0.0144(6) Uani 1 1 d .
H5A H 0.0424 -0.0196 0.1481 0.017 Uiso 1 1 calc R
H5B H 0.0397 0.0607 0.2173 0.017 Uiso 1 1 calc R
N6 N 0.2845(3) 0.1730(2) 0.11842(18) 0.0119(6) Uani 1 1 d .
H6A H 0.3419 0.2239 0.1423 0.014 Uiso 1 1 calc R
H6B H 0.3054 0.1596 0.0608 0.014 Uiso 1 1 calc R
C1 C 0.3273(4) -0.1686(3) 0.0527(2) 0.0165(8) Uani 1 1 d .
H1C H 0.4090 -0.2105 0.0741 0.020 Uiso 1 1 calc R
H1D H 0.2989 -0.1831 -0.0128 0.020 Uiso 1 1 calc R
C2 C 0.2087(4) -0.1952(3) 0.1072(2) 0.0156(7) Uani 1 1 d .
H2A H 0.1229 -0.1603 0.0809 0.019 Uiso 1 1 calc R
H2B H 0.1914 -0.2685 0.1046 0.019 Uiso 1 1 calc R
C3 C 0.1478(4) -0.1891(3) 0.2690(2) 0.0141(7) Uani 1 1 d .
H3A H 0.1380 -0.2630 0.2731 0.017 Uiso 1 1 calc R
H3B H 0.0559 -0.1599 0.2474 0.017 Uiso 1 1 calc R
C4 C 0.2053(4) -0.1452(3) 0.3630(2) 0.0139(7) Uani 1 1 d .
H4C H 0.1398 -0.1588 0.4073 0.017 Uiso 1 1 calc R
H4D H 0.2945 -0.1777 0.3856 0.017 Uiso 1 1 calc R
C5 C 0.2954(4) 0.0139(3) 0.4407(2) 0.0178(8) Uani 1 1 d .
H5C H 0.3901 -0.0132 0.4560 0.021 Uiso 1 1 calc R
H5D H 0.2430 -0.0008 0.4922 0.021 Uiso 1 1 calc R
C6 C 0.3013(4) 0.1285(3) 0.4254(2) 0.0202(8) Uani 1 1 d .
H6C H 0.2067 0.1569 0.4187 0.024 Uiso 1 1 calc R
H6D H 0.3563 0.1608 0.4787 0.024 Uiso 1 1 calc R
C7 C 0.0420(4) 0.1172(3) 0.0922(2) 0.0144(7) Uani 1 1 d .
H7A H -0.0558 0.1376 0.0908 0.017 Uiso 1 1 calc R
H7B H 0.0535 0.0872 0.0324 0.017 Uiso 1 1 calc R
C8 C 0.1373(4) 0.2097(3) 0.1105(2) 0.0155(7) Uani 1 1 d .
H8A H 0.1190 0.2585 0.0597 0.019 Uiso 1 1 calc R
H8B H 0.1203 0.2434 0.1677 0.019 Uiso 1 1 calc R

loop_
_atom_site_aniso_label
_atom_site_aniso_U_11
_atom_site_aniso_U_22
_atom_site_aniso_U_33
_atom_site_aniso_U_23
_atom_site_aniso_U_13
_atom_site_aniso_U_12
Tm1 0.00885(10) 0.00776(10) 0.00927(9) 0.00036(5) 0.00205(6) -0.00029(5)
As1 0.01038(19) 0.00966(18) 0.01267(17) 0.00046(12) 0.00328(13) 0.00038(13)
S1 0.0100(4) 0.0109(4) 0.0178(4) 0.0025(3) 0.0032(3) 0.0002(3)
S2 0.0096(4) 0.0138(4) 0.0178(4) 0.0059(3) 0.0029(3) 0.0007(3)
S3 0.0154(5) 0.0141(4) 0.0148(4) -0.0035(3) 0.0035(3) 0.0004(3)
S4 0.0144(5) 0.0234(5) 0.0192(4) -0.0029(3) 0.0022(4) 0.0000(4)
N1 0.0186(16) 0.0137(15) 0.0130(13) -0.0011(11) 0.0036(11) -0.0007(13)
N2 0.0084(15) 0.0121(15) 0.0114(13) 0.0014(11) 0.0008(11) 0.0006(11)
N3 0.0104(15) 0.0103(15) 0.0147(14) 0.0023(11) 0.0026(11) 0.0019(11)
N4 0.0212(17) 0.0132(15) 0.0148(14) -0.0014(11) 0.0041(12) -0.0026(13)
N5 0.0123(16) 0.0150(15) 0.0155(14) 0.0041(12) 0.0005(11) -0.0024(12)
N6 0.0085(15) 0.0115(15) 0.0157(14) -0.0006(11) 0.0021(11) -0.0010(11)
C1 0.025(2) 0.0111(18) 0.0141(16) -0.0009(13) 0.0040(14) -0.0027(15)
C2 0.020(2) 0.0104(17) 0.0153(16) -0.0003(13) -0.0015(14) -0.0048(14)
C3 0.0128(19) 0.0122(18) 0.0174(17) 0.0059(13) 0.0029(13) -0.0012(14)
C4 0.0114(18) 0.0148(18) 0.0159(16) 0.0053(13) 0.0041(13) 0.0004(14)
C5 0.023(2) 0.0176(19) 0.0139(17) -0.0009(14) 0.0061(15) 0.0007(15)
C6 0.032(2) 0.0159(19) 0.0146(17) -0.0018(14) 0.0080(15) -0.0002(16)
C7 0.0112(18) 0.0155(18) 0.0164(16) 0.0014(14) 0.0014(14) 0.0042(14)
C8 0.0117(19) 0.0144(18) 0.0204(17) 0.0025(14) 0.0028(14) 0.0039(14)

loop_
_atom_type_symbol
_atom_type_description
_atom_type_scat_dispersion_real
_atom_type_scat_dispersion_imag
_atom_type_scat_source
C C 0.0033 0.0016 'International Tables Vol C Tables 4.2.6.8 and 6.1.1.4'
H H 0.0000 0.0000 'International Tables Vol C Tables 4.2.6.8 and 6.1.1.4'
N N 0.0061 0.0033 'International Tables Vol C Tables 4.2.6.8 and 6.1.1.4'
O O 0.0106 0.0060 'International Tables Vol C Tables 4.2.6.8 and 6.1.1.4'
S S 0.1246 0.1234 'International Tables Vol C Tables 4.2.6.8 and 6.1.1.4'
Cl Cl 0.1484 0.1585 'International Tables Vol C Tables 4.2.6.8 and 6.1.1.4'
K K 0.2009 0.2494 'International Tables Vol C Tables 4.2.6.8 and 6.1.1.4'
As As 0.0499 2.0058 'International Tables Vol C Tables 4.2.6.8 and 6.1.1.4'
Tm Tm -0.3139 5.2483 'International Tables Vol C Tables 4.2.6.8 and 6.1.1.4'

loop_
_geom_angle_atom_site_label_1
_geom_angle_atom_site_label_2
_geom_angle_atom_site_label_3
_geom_angle
N1 Tm1 N4 155.69(10)
N1 Tm1 N5 91.09(10)
N4 Tm1 N5 97.91(10)
N1 Tm1 N3 136.30(9)
N4 Tm1 N3 67.99(9)
N5 Tm1 N3 75.80(9)
N1 Tm1 N2 68.46(9)
N4 Tm1 N2 135.48(9)
N5 Tm1 N2 77.98(9)
N3 Tm1 N2 68.07(9)
N1 Tm1 N6 81.78(9)
N4 Tm1 N6 80.89(9)
N5 Tm1 N6 67.65(9)
N3 Tm1 N6 127.49(9)
N2 Tm1 N6 133.70(9)
N1 Tm1 S2 91.62(7)
N4 Tm1 S2 92.10(7)
N5 Tm1 S2 149.04(7)
N3 Tm1 S2 81.07(7)
N2 Tm1 S2 74.42(6)
N6 Tm1 S2 143.18(7)
N1 Tm1 S1 80.92(7)
N4 Tm1 S1 77.13(7)
N5 Tm1 S1 137.18(7)
N3 Tm1 S1 135.69(7)
N2 Tm1 S1 134.47(7)
N6 Tm1 S1 69.58(7)
S2 Tm1 S1 73.61(2)
S4 As1 S3 114.53(4)
S4 As1 S1 112.07(4)
S3 As1 S1 109.07(3)
S4 As1 S2 110.28(4)
S3 As1 S2 109.08(4)
S1 As1 S2 100.93(3)
As1 S1 Tm1 91.05(3)
As1 S2 Tm1 91.95(3)
C1 N1 Tm1 115.9(2)
C1 N1 H1A 108.3
Tm1 N1 H1A 108.3
C1 N1 H1B 108.3
Tm1 N1 H1B 108.3
H1A N1 H1B 107.4
C2 N2 C3 114.9(3)
C2 N2 Tm1 112.64(19)
C3 N2 Tm1 114.7(2)
C2 N2 H2C 104.4
C3 N2 H2C 104.4
Tm1 N2 H2C 104.4
C4 N3 C5 113.9(3)
C4 N3 Tm1 114.2(2)
C5 N3 Tm1 111.8(2)
C4 N3 H3C 105.3
C5 N3 H3C 105.3
Tm1 N3 H3C 105.3
C6 N4 Tm1 117.1(2)
C6 N4 H4A 108.0
Tm1 N4 H4A 108.0
C6 N4 H4B 108.0
Tm1 N4 H4B 108.0
H4A N4 H4B 107.3
C7 N5 Tm1 115.5(2)
C7 N5 H5A 108.4
Tm1 N5 H5A 108.4
C7 N5 H5B 108.4
Tm1 N5 H5B 108.4
H5A N5 H5B 107.5
C8 N6 Tm1 115.1(2)
C8 N6 H6A 108.5
Tm1 N6 H6A 108.5
C8 N6 H6B 108.5
Tm1 N6 H6B 108.5
H6A N6 H6B 107.5
N1 C1 C2 110.6(3)
N1 C1 H1C 109.5
C2 C1 H1C 109.5
N1 C1 H1D 109.5
C2 C1 H1D 109.5
H1C C1 H1D 108.1
N2 C2 C1 107.9(3)
N2 C2 H2A 110.1
C1 C2 H2A 110.1
N2 C2 H2B 110.1
C1 C2 H2B 110.1
H2A C2 H2B 108.4
N2 C3 C4 106.8(3)
N2 C3 H3A 110.4
C4 C3 H3A 110.4
N2 C3 H3B 110.4
C4 C3 H3B 110.4
H3A C3 H3B 108.6
N3 C4 C3 109.7(3)
N3 C4 H4C 109.7
C3 C4 H4C 109.7
N3 C4 H4D 109.7
C3 C4 H4D 109.7
H4C C4 H4D 108.2
N3 C5 C6 108.7(3)
N3 C5 H5C 110.0
C6 C5 H5C 110.0
N3 C5 H5D 110.0
C6 C5 H5D 110.0
H5C C5 H5D 108.3
N4 C6 C5 109.3(3)
N4 C6 H6C 109.8
C5 C6 H6C 109.8
N4 C6 H6D 109.8
C5 C6 H6D 109.8
H6C C6 H6D 108.3
N5 C7 C8 108.8(3)
N5 C7 H7A 109.9
C8 C7 H7A 109.9
N5 C7 H7B 109.9
C8 C7 H7B 109.9
H7A C7 H7B 108.3
N6 C8 C7 107.5(3)
N6 C8 H8A 110.2
C7 C8 H8A 110.2
N6 C8 H8B 110.2
C7 C8 H8B 110.2
H8A C8 H8B 108.5

loop_
_geom_bond_atom_site_label_1
_geom_bond_atom_site_label_2
_geom_bond_distance
Tm1 N1 2.458(3)
Tm1 N4 2.472(3)
Tm1 N5 2.479(3)
Tm1 N3 2.483(3)
Tm1 N2 2.485(3)
Tm1 N6 2.485(3)
Tm1 S2 2.7856(8)
Tm1 S1 2.8270(9)
As1 S4 2.1168(10)
As1 S3 2.1616(9)
As1 S1 2.1750(9)
As1 S2 2.1850(9)
N1 C1 1.485(4)
N1 H1A 0.9000
N1 H1B 0.9000
N2 C2 1.471(4)
N2 C3 1.482(4)
N2 H2C 0.9100
N3 C4 1.464(4)
N3 C5 1.472(4)
N3 H3C 0.9100
N4 C6 1.481(4)
N4 H4A 0.9000
N4 H4B 0.9000
N5 C7 1.478(4)
N5 H5A 0.9000
N5 H5B 0.9000
N6 C8 1.476(4)
N6 H6A 0.9000
N6 H6B 0.9000
C1 C2 1.504(5)
C1 H1C 0.9700
C1 H1D 0.9700
C2 H2A 0.9700
C2 H2B 0.9700
C3 C4 1.511(5)
C3 H3A 0.9700
C3 H3B 0.9700
C4 H4C 0.9700
C4 H4D 0.9700
C5 C6 1.512(5)
C5 H5C 0.9700
C5 H5D 0.9700
C6 H6C 0.9700
C6 H6D 0.9700
C7 C8 1.513(5)
C7 H7A 0.9700
C7 H7B 0.9700
C8 H8A 0.9700
C8 H8B 0.9700
